data_4505918
loop_
_publ_author_name
'Kan, Wei-Qiu'
'Liu, Bo'
'Yang, Jin'
'Liu, Ying-Ying'
'Ma, Jian-Fang'

_publ_section_title
;
 A Series of Highly Connected Metal--Organic Frameworks Based on
 Triangular Ligands and d10Metals: Syntheses, Structures,
 Photoluminescence, and Photocatalysis
;
_journal_issue 5
_journal_name_full 'Crystal Growth &amp; Design'
_journal_page_first 2288
_journal_paper_doi 10.1021/cg2015644
_journal_volume 12
_journal_year 2012
_chemical_formula_moiety 'C63 H43 Ag7 N8 O22'
_chemical_formula_sum 'C63 H43 Ag7 N8 O22'
_chemical_formula_weight 2019.14
_chemical_name_systematic
;
 ?
;
_space_group_IT_number 14
_symmetry_cell_setting monoclinic
_symmetry_space_group_name_Hall '-P 2yn'
_symmetry_space_group_name_H-M 'P 1 21/n 1'
_atom_sites_solution_hydrogens geom
_atom_sites_solution_primary direct
_atom_sites_solution_secondary difmap
_audit_creation_method SHELXL-97
_cell_angle_alpha 90.000(5)
_cell_angle_beta 90.805(5)
_cell_angle_gamma 90.000(5)
_cell_formula_units_Z 4
_cell_length_a 10.769(5)
_cell_length_b 31.913(5)
_cell_length_c 17.493(5)
_cell_measurement_reflns_used 14169
_cell_measurement_temperature 293(2)
_cell_measurement_theta_max 29.1475
_cell_measurement_theta_min 2.8005
_cell_volume 6011(3)
_computing_cell_refinement CrysAlis
_computing_data_collection CrysAlis
_computing_data_reduction CrysAlis
_computing_structure_refinement 'SHELXL-97 (Sheldrick, 2008)'
_computing_structure_solution 'SHELXL-97 (Sheldrick, 2008)'
_diffrn_ambient_temperature 293(2)
_diffrn_detector_area_resol_mean 10.0
_diffrn_measured_fraction_theta_full 0.986
_diffrn_measured_fraction_theta_max 0.986
_diffrn_measurement_device_type 'Oxford Diffraction Gemini R Ultra'
_diffrn_measurement_method '\w scan'
_diffrn_radiation_monochromator graphite
_diffrn_radiation_source 'fine-focus sealed tube'
_diffrn_radiation_type MoK\a
_diffrn_radiation_wavelength 0.71069
_diffrn_reflns_av_R_equivalents 0.0275
_diffrn_reflns_av_sigmaI/netI 0.0302
_diffrn_reflns_limit_h_max 12
_diffrn_reflns_limit_h_min -12
_diffrn_reflns_limit_k_max 38
_diffrn_reflns_limit_k_min -35
_diffrn_reflns_limit_l_max 21
_diffrn_reflns_limit_l_min -16
_diffrn_reflns_number 34091
_diffrn_reflns_theta_full 25.35
_diffrn_reflns_theta_max 25.35
_diffrn_reflns_theta_min 2.81
_exptl_absorpt_coefficient_mu 2.325
_exptl_absorpt_correction_T_max 1.00000
_exptl_absorpt_correction_T_min 0.91404
_exptl_absorpt_correction_type multi-scan
_exptl_absorpt_process_details
;  
CrysAlis (Oxford Diffraction, 2006)
;
_exptl_crystal_colour colorless
_exptl_crystal_density_diffrn 2.231
_exptl_crystal_density_method 'not measured'
_exptl_crystal_description block
_exptl_crystal_F_000 3928
_exptl_crystal_size_max 0.22
_exptl_crystal_size_mid 0.19
_exptl_crystal_size_min 0.17
_refine_diff_density_max 2.110
_refine_diff_density_min -1.979
_refine_diff_density_rms 0.098
_refine_ls_extinction_method none
_refine_ls_goodness_of_fit_ref 1.058
_refine_ls_hydrogen_treatment constr
_refine_ls_matrix_type full
_refine_ls_number_parameters 902
_refine_ls_number_reflns 10844
_refine_ls_number_restraints 16
_refine_ls_restrained_S_all 1.060
_refine_ls_R_factor_all 0.0448
_refine_ls_R_factor_gt 0.0341
_refine_ls_shift/su_max 0.005
_refine_ls_shift/su_mean 0.000
_refine_ls_structure_factor_coef Fsqd
_refine_ls_weighting_details 'calc w=1/[\s^2^(Fo^2^)+(0.0220P)^2^+14.4793P] where P=(Fo^2^+2Fc^2^)/3'
_refine_ls_weighting_scheme calc
_refine_ls_wR_factor_gt 0.0679
_refine_ls_wR_factor_ref 0.0726
_reflns_number_gt 9060
_reflns_number_total 10844
_reflns_threshold_expression >2\s(I)
_cod_data_source_file cg2015644_si_002.cif
_cod_data_source_block compound-1
_cod_original_sg_symbol_H-M p21/n
_cod_database_code 4505918

loop_
_symmetry_equiv_pos_as_xyz
'x, y, z'
'-x+1/2, y+1/2, -z+1/2'
'-x, -y, -z'
'x-1/2, -y-1/2, z-1/2'

loop_
_atom_site_label
_atom_site_type_symbol
_atom_site_fract_x
_atom_site_fract_y
_atom_site_fract_z
_atom_site_U_iso_or_equiv
_atom_site_adp_type
_atom_site_occupancy
_atom_site_symmetry_multiplicity
_atom_site_calc_flag
_atom_site_refinement_flags
Ag1 Ag 0.30597(4) -0.192933(12) 0.66818(2) 0.04983(12) Uani 1 1 d .
Ag2 Ag 0.67090(4) -0.216953(11) 0.45083(2) 0.04927(12) Uani 1 1 d .
Ag3 Ag 0.40058(3) 0.215105(11) 0.30187(2) 0.03690(10) Uani 1 1 d .
Ag4 Ag -0.10218(3) 0.198586(11) -0.27549(2) 0.03665(9) Uani 1 1 d .
Ag5 Ag 0.09018(4) 0.281313(11) -0.35588(2) 0.04256(10) Uani 1 1 d .
Ag6 Ag 0.03266(3) 0.200465(10) -0.42514(2) 0.03669(9) Uani 1 1 d U
Ag7 Ag 0.22744(3) -0.205989(10) 0.01538(2) 0.03351(9) Uani 1 1 d .
C1 C 0.2499(4) -0.15039(14) 0.5165(3) 0.0359(11) Uani 1 1 d .
H1 H 0.2157 -0.1766 0.5059 0.043 Uiso 1 1 calc R
C2 C 0.2537(4) -0.12109(13) 0.4583(3) 0.0320(10) Uani 1 1 d .
H2 H 0.2239 -0.1277 0.4096 0.038 Uiso 1 1 calc R
C3 C 0.3028(4) -0.08158(12) 0.4737(2) 0.0256(9) Uani 1 1 d .
C4 C 0.3429(4) -0.07337(13) 0.5480(3) 0.0323(10) Uani 1 1 d .
H4 H 0.3732 -0.0470 0.5611 0.039 Uiso 1 1 calc R
C5 C 0.3373(4) -0.10458(14) 0.6020(3) 0.0329(10) Uani 1 1 d .
H5 H 0.3657 -0.0987 0.6513 0.039 Uiso 1 1 calc R
C6 C 0.3156(4) -0.04849(12) 0.4155(2) 0.0253(9) Uani 1 1 d .
C7 C 0.3686(4) -0.09171(13) 0.2975(3) 0.0301(10) Uani 1 1 d .
H7A H 0.2970 -0.1101 0.2938 0.036 Uiso 1 1 calc R
H7B H 0.3927 -0.0840 0.2462 0.036 Uiso 1 1 calc R
C8 C 0.6377(4) -0.11962(14) 0.3943(3) 0.0334(10) Uani 1 1 d .
H8 H 0.7152 -0.1140 0.4161 0.040 Uiso 1 1 calc R
C9 C 0.4787(4) -0.15289(13) 0.3597(3) 0.0320(10) Uani 1 1 d .
H9 H 0.4195 -0.1736 0.3506 0.038 Uiso 1 1 calc R
C10 C 0.3368(4) 0.00994(12) 0.3632(2) 0.0259(9) Uani 1 1 d .
C11 C 0.3458(4) 0.05564(12) 0.3523(2) 0.0255(9) Uani 1 1 d .
C12 C 0.3478(4) 0.08251(13) 0.4143(3) 0.0310(10) Uani 1 1 d .
H12 H 0.3408 0.0721 0.4638 0.037 Uiso 1 1 calc R
C13 C 0.3602(4) 0.12497(14) 0.4018(3) 0.0364(11) Uani 1 1 d .
H13 H 0.3628 0.1426 0.4441 0.044 Uiso 1 1 calc R
C14 C 0.3663(4) 0.11589(13) 0.2727(3) 0.0351(11) Uani 1 1 d .
H14 H 0.3722 0.1271 0.2237 0.042 Uiso 1 1 calc R
C15 C 0.3555(4) 0.07306(13) 0.2802(3) 0.0332(10) Uani 1 1 d .
H15 H 0.3547 0.0560 0.2371 0.040 Uiso 1 1 calc R
C16 C 0.2798(4) 0.22791(13) 0.1395(2) 0.0245(9) Uani 1 1 d .
C17 C 0.0182(5) 0.22437(16) -0.0999(3) 0.0422(6) Uani 1 1 d U
C18 C 0.0853(3) 0.20290(13) -0.0360(2) 0.0238(9) Uani 1 1 d .
C19 C 0.1438(3) 0.22512(12) 0.0221(2) 0.0233(9) Uani 1 1 d .
H19 H 0.1397 0.2542 0.0227 0.028 Uiso 1 1 calc R
C20 C 0.2085(4) 0.20415(12) 0.0791(2) 0.0227(9) Uani 1 1 d .
C21 C 0.2115(4) 0.16060(13) 0.0793(3) 0.0301(10) Uani 1 1 d .
H21 H 0.2529 0.1464 0.1185 0.036 Uiso 1 1 calc R
C22 C 0.1531(4) 0.13840(12) 0.0212(3) 0.0299(10) Uani 1 1 d .
C23 C 0.0912(4) 0.15926(13) -0.0366(2) 0.0284(10) Uani 1 1 d .
H23 H 0.0532 0.1443 -0.0760 0.034 Uiso 1 1 calc R
C24 C 0.1994(5) 0.07153(13) 0.0765(3) 0.0412(12) Uani 1 1 d .
H24A H 0.1512 0.0769 0.1219 0.049 Uiso 1 1 calc R
H24B H 0.2850 0.0792 0.0873 0.049 Uiso 1 1 calc R
C25 C 0.1917(4) 0.02562(13) 0.0555(3) 0.0314(10) Uani 1 1 d .
C26 C 0.2284(5) -0.00453(15) 0.1083(3) 0.0495(14) Uani 1 1 d .
H26 H 0.2559 0.0038 0.1566 0.059 Uiso 1 1 calc R
C27 C 0.2248(5) -0.04645(14) 0.0906(3) 0.0463(13) Uani 1 1 d .
H27 H 0.2501 -0.0662 0.1267 0.056 Uiso 1 1 calc R
C28 C 0.1836(4) -0.05924(12) 0.0193(3) 0.0284(10) Uani 1 1 d .
C29 C 0.1462(4) -0.02939(13) -0.0335(3) 0.0314(10) Uani 1 1 d .
H29 H 0.1179 -0.0377 -0.0816 0.038 Uiso 1 1 calc R
C30 C 0.1507(4) 0.01262(13) -0.0154(3) 0.0342(11) Uani 1 1 d .
H30 H 0.1258 0.0324 -0.0515 0.041 Uiso 1 1 calc R
C31 C 0.1815(4) -0.10451(13) -0.0003(3) 0.0281(10) Uani 1 1 d .
C32 C 0.2101(3) 0.21966(12) -0.2586(2) 0.0210(8) Uani 1 1 d .
C33 C 0.4653(3) 0.21835(12) -0.0159(2) 0.0193(8) Uani 1 1 d .
C34 C 0.4115(3) 0.19562(11) -0.0843(2) 0.0198(8) Uani 1 1 d .
C35 C 0.4288(4) 0.15303(12) -0.0935(2) 0.0269(9) Uani 1 1 d .
H35 H 0.4783 0.1383 -0.0588 0.032 Uiso 1 1 calc R
C36 C 0.3720(4) 0.13217(12) -0.1546(2) 0.0279(10) Uani 1 1 d .
C37 C 0.2982(4) 0.15387(12) -0.2061(2) 0.0248(9) Uani 1 1 d .
H37 H 0.2573 0.1397 -0.2454 0.030 Uiso 1 1 calc R
C38 C 0.2851(3) 0.19698(12) -0.1991(2) 0.0209(8) Uani 1 1 d .
C39 C 0.3410(3) 0.21780(12) -0.1383(2) 0.0196(8) Uani 1 1 d .
H39 H 0.3316 0.2466 -0.1335 0.024 Uiso 1 1 calc R
C40 C 0.3052(4) 0.06390(12) -0.1929(3) 0.0307(10) Uani 1 1 d .
H40A H 0.2998 0.0695 -0.2474 0.037 Uiso 1 1 calc R
H40B H 0.2248 0.0696 -0.1709 0.037 Uiso 1 1 calc R
C41 C 0.3399(4) 0.01909(12) -0.1798(2) 0.0256(9) Uani 1 1 d .
C42 C 0.4233(4) 0.00699(13) -0.1232(3) 0.0316(10) Uani 1 1 d .
H42 H 0.4640 0.0273 -0.0940 0.038 Uiso 1 1 calc R
C43 C 0.4466(4) -0.03480(13) -0.1096(3) 0.0329(10) Uani 1 1 d .
H43 H 0.5017 -0.0426 -0.0707 0.040 Uiso 1 1 calc R
C44 C 0.3880(4) -0.06555(12) -0.1539(2) 0.0272(9) Uani 1 1 d .
C45 C 0.3055(4) -0.05353(13) -0.2110(3) 0.0311(10) Uani 1 1 d .
H45 H 0.2655 -0.0738 -0.2406 0.037 Uiso 1 1 calc R
C46 C 0.2824(4) -0.01180(13) -0.2241(3) 0.0310(10) Uani 1 1 d .
H46 H 0.2275 -0.0040 -0.2632 0.037 Uiso 1 1 calc R
C47 C 0.4103(4) -0.11090(13) -0.1395(3) 0.0304(10) Uani 1 1 d .
C48 C 0.0033(4) 0.11223(13) -0.3579(3) 0.0313(11) Uani 1 1 d .
C49 C 0.0189(4) 0.06480(12) -0.3576(3) 0.0265(9) Uani 1 1 d .
C50 C -0.0353(4) 0.04040(13) -0.3014(3) 0.0333(10) Uani 1 1 d .
H50 H -0.0724 0.0531 -0.2596 0.040 Uiso 1 1 calc R
C51 C -0.0339(4) -0.00296(13) -0.3079(3) 0.0337(11) Uani 1 1 d .
H51 H -0.0713 -0.0192 -0.2704 0.040 Uiso 1 1 calc R
C52 C 0.0221(4) -0.02247(12) -0.3689(2) 0.0255(9) Uani 1 1 d .
C53 C 0.0833(4) 0.00171(13) -0.4210(3) 0.0299(10) Uani 1 1 d .
H53 H 0.1268 -0.0111 -0.4602 0.036 Uiso 1 1 calc R
C54 C 0.0809(4) 0.04507(13) -0.4158(3) 0.0296(10) Uani 1 1 d .
H54 H 0.1217 0.0610 -0.4521 0.036 Uiso 1 1 calc R
C55 C 0.0082(4) -0.06915(12) -0.3804(3) 0.0313(10) Uani 1 1 d .
H55A H -0.0787 -0.0761 -0.3887 0.038 Uiso 1 1 calc R
H55B H 0.0537 -0.0778 -0.4252 0.038 Uiso 1 1 calc R
C56 C 0.0213(4) -0.13186(12) -0.3065(2) 0.0247(9) Uani 1 1 d .
C57 C 0.0639(4) -0.15045(12) -0.2394(2) 0.0261(9) Uani 1 1 d .
H57 H 0.1130 -0.1352 -0.2052 0.031 Uiso 1 1 calc R
C58 C 0.0337(3) -0.19169(12) -0.2231(2) 0.0211(8) Uani 1 1 d .
C59 C -0.0402(3) -0.21456(12) -0.2746(2) 0.0204(8) Uani 1 1 d .
H59 H -0.0622 -0.2421 -0.2636 0.024 Uiso 1 1 calc R
C60 C -0.0804(3) -0.19610(11) -0.3421(2) 0.0194(8) Uani 1 1 d .
C61 C -0.0491(4) -0.15461(12) -0.3588(2) 0.0228(9) Uani 1 1 d .
H61 H -0.0752 -0.1424 -0.4045 0.027 Uiso 1 1 calc R
C62 C 0.0836(3) -0.21235(12) -0.1515(2) 0.0205(8) Uani 1 1 d .
C63 C -0.1594(3) -0.21976(11) -0.4000(2) 0.0184(8) Uani 1 1 d .
N1 N 0.2929(3) -0.14287(11) 0.5872(2) 0.0317(9) Uani 1 1 d .
N2 N 0.3146(3) -0.00812(10) 0.4319(2) 0.0270(8) Uani 1 1 d .
N3 N 0.3371(3) -0.05429(10) 0.3406(2) 0.0253(8) Uani 1 1 d .
N4 N 0.4704(3) -0.11320(10) 0.3361(2) 0.0268(8) Uani 1 1 d .
N5 N 0.5726(3) -0.09127(11) 0.3582(2) 0.0341(9) Uani 1 1 d .
N6 N 0.5835(3) -0.15816(11) 0.3976(2) 0.0343(9) Uani 1 1 d .
N7 N 0.3528(3) -0.01653(10) 0.3063(2) 0.0274(8) Uani 1 1 d .
N8 N 0.3687(3) 0.14225(11) 0.3323(2) 0.0313(8) Uani 1 1 d .
O1 O 0.3527(3) 0.20590(9) 0.18078(17) 0.0362(7) Uani 1 1 d .
O2 O 0.2677(3) 0.26673(9) 0.14382(18) 0.0360(7) Uani 1 1 d .
O3 O 0.0095(3) 0.26360(10) -0.09680(18) 0.0433(6) Uani 1 1 d U
O4 O -0.0264(3) 0.20239(10) -0.15225(19) 0.0446(6) Uani 1 1 d U
O5 O 0.1527(3) 0.09549(9) 0.0149(2) 0.0476(9) Uani 1 1 d .
O6 O 0.2161(3) -0.13181(9) 0.04431(18) 0.0397(8) Uani 1 1 d .
O7 O 0.1400(3) -0.11207(9) -0.06932(18) 0.0417(8) Uani 1 1 d .
H7 H 0.1383 -0.1375 -0.0766 0.063 Uiso 1 1 calc R
O8 O 0.1924(3) 0.25916(8) -0.25329(15) 0.0273(6) Uani 1 1 d .
O9 O 0.1678(3) 0.19904(9) -0.31361(18) 0.0381(7) Uani 1 1 d U
O10 O 0.4421(2) 0.25606(8) -0.00844(16) 0.0255(6) Uani 1 1 d .
O11 O 0.5326(3) 0.19667(8) 0.02991(16) 0.0282(7) Uani 1 1 d .
O12 O 0.3966(3) 0.09009(9) -0.1585(2) 0.0443(9) Uani 1 1 d .
O13 O 0.4758(3) -0.11777(10) -0.0765(2) 0.0528(10) Uani 1 1 d .
H13' H 0.4858 -0.1431 -0.0708 0.079 Uiso 1 1 calc R
O14 O 0.3733(3) -0.13866(9) -0.18191(19) 0.0378(8) Uani 1 1 d .
O15 O -0.0633(3) 0.12823(9) -0.3080(2) 0.0445(8) Uani 1 1 d .
O16 O 0.0522(3) 0.13106(9) -0.4132(2) 0.0392(8) Uani 1 1 d .
O17 O 0.0545(3) -0.09066(8) -0.31518(18) 0.0371(8) Uani 1 1 d .
O18 O 0.1441(3) -0.18963(8) -0.10323(16) 0.0298(7) Uani 1 1 d .
O19 O 0.0667(3) -0.25045(8) -0.14352(16) 0.0281(7) Uani 1 1 d .
O20 O -0.1879(3) -0.25717(8) -0.38620(16) 0.0294(7) Uani 1 1 d .
O21 O -0.1922(3) -0.19984(8) -0.45941(16) 0.0268(6) Uani 1 1 d .
O1W O 0.2989(3) -0.16725(11) 0.2005(2) 0.0495(9) Uani 1 1 d D
H1A H 0.2680 -0.1500 0.1687 0.074 Uiso 1 1 d RD
H1B H 0.3196 -0.1909 0.1830 0.074 Uiso 1 1 d RD

loop_
_atom_site_aniso_label
_atom_site_aniso_U_11
_atom_site_aniso_U_22
_atom_site_aniso_U_33
_atom_site_aniso_U_23
_atom_site_aniso_U_13
_atom_site_aniso_U_12
Ag1 0.0630(3) 0.0363(2) 0.0497(3) 0.02439(18) -0.0137(2) -0.00842(18)
Ag2 0.0765(3) 0.02476(19) 0.0453(2) -0.00621(16) -0.0420(2) 0.00616(17)
Ag3 0.0516(2) 0.02920(18) 0.0295(2) -0.00377(15) -0.01402(16) -0.00627(15)
Ag4 0.0454(2) 0.03005(19) 0.0341(2) 0.00283(15) -0.01290(16) 0.00524(15)
Ag5 0.0591(2) 0.03100(19) 0.0368(2) 0.00769(16) -0.02700(18) 0.00238(16)
Ag6 0.0532(2) 0.02394(17) 0.0328(2) 0.01115(15) -0.00466(17) 0.00811(15)
Ag7 0.0460(2) 0.02269(17) 0.0314(2) 0.00407(14) -0.01608(16) 0.00319(14)
C1 0.038(2) 0.027(2) 0.042(3) 0.007(2) -0.006(2) -0.0056(19)
C2 0.036(2) 0.030(2) 0.031(3) 0.0059(19) -0.005(2) -0.0024(19)
C3 0.029(2) 0.022(2) 0.027(2) 0.0066(18) 0.0002(18) 0.0033(17)
C4 0.042(3) 0.020(2) 0.034(3) 0.0031(19) 0.000(2) -0.0014(18)
C5 0.043(3) 0.031(2) 0.025(2) 0.0046(19) 0.000(2) 0.005(2)
C6 0.027(2) 0.022(2) 0.027(2) 0.0015(18) 0.0003(18) 0.0038(16)
C7 0.043(2) 0.022(2) 0.025(2) 0.0007(18) -0.008(2) 0.0058(18)
C8 0.036(2) 0.032(2) 0.032(3) -0.004(2) -0.003(2) 0.0050(19)
C9 0.046(3) 0.020(2) 0.029(3) -0.0022(18) -0.009(2) 0.0027(19)
C10 0.031(2) 0.023(2) 0.024(2) 0.0031(18) 0.0012(18) 0.0024(17)
C11 0.026(2) 0.024(2) 0.026(2) 0.0026(18) -0.0009(18) 0.0015(17)
C12 0.042(3) 0.024(2) 0.027(2) 0.0059(19) 0.004(2) 0.0057(19)
C13 0.054(3) 0.028(2) 0.027(3) -0.003(2) -0.001(2) 0.006(2)
C14 0.054(3) 0.026(2) 0.025(3) 0.0054(19) -0.001(2) -0.002(2)
C15 0.052(3) 0.024(2) 0.024(2) -0.0020(19) 0.001(2) -0.003(2)
C16 0.029(2) 0.027(2) 0.017(2) -0.0018(17) 0.0002(18) -0.0033(17)
C17 0.0528(14) 0.0399(13) 0.0333(14) 0.0074(11) -0.0182(12) -0.0014(12)
C18 0.0209(19) 0.030(2) 0.021(2) 0.0040(18) -0.0010(17) -0.0034(16)
C19 0.027(2) 0.019(2) 0.024(2) 0.0011(17) 0.0010(18) -0.0021(16)
C20 0.024(2) 0.024(2) 0.020(2) -0.0003(17) -0.0022(17) -0.0024(16)
C21 0.037(2) 0.025(2) 0.028(2) 0.0025(18) -0.010(2) 0.0001(18)
C22 0.042(2) 0.016(2) 0.032(3) -0.0026(18) -0.007(2) -0.0007(17)
C23 0.031(2) 0.026(2) 0.028(2) -0.0061(18) -0.0063(19) -0.0047(17)
C24 0.056(3) 0.022(2) 0.045(3) -0.002(2) -0.013(2) 0.001(2)
C25 0.039(2) 0.018(2) 0.037(3) -0.0031(19) -0.004(2) -0.0004(18)
C26 0.083(4) 0.027(3) 0.038(3) -0.004(2) -0.024(3) 0.000(2)
C27 0.076(4) 0.022(2) 0.040(3) 0.002(2) -0.019(3) 0.003(2)
C28 0.034(2) 0.020(2) 0.031(3) -0.0039(18) 0.001(2) 0.0002(17)
C29 0.045(3) 0.022(2) 0.027(3) -0.0036(18) 0.000(2) 0.0014(19)
C30 0.048(3) 0.021(2) 0.033(3) 0.0035(19) -0.002(2) 0.0050(19)
C31 0.037(2) 0.020(2) 0.027(3) -0.0035(19) 0.003(2) -0.0039(18)
C32 0.025(2) 0.020(2) 0.018(2) -0.0014(16) -0.0055(17) 0.0004(16)
C33 0.0223(19) 0.020(2) 0.016(2) -0.0004(16) -0.0009(16) -0.0039(15)
C34 0.0243(19) 0.0188(19) 0.016(2) 0.0020(16) -0.0050(16) -0.0029(15)
C35 0.034(2) 0.021(2) 0.025(2) 0.0006(17) -0.0109(19) 0.0036(17)
C36 0.040(2) 0.017(2) 0.027(2) -0.0001(17) -0.008(2) 0.0029(17)
C37 0.034(2) 0.020(2) 0.021(2) -0.0047(17) -0.0081(18) 0.0015(17)
C38 0.024(2) 0.023(2) 0.016(2) 0.0002(16) -0.0030(16) 0.0016(16)
C39 0.027(2) 0.0138(18) 0.018(2) 0.0005(16) -0.0009(17) -0.0004(15)
C40 0.042(2) 0.019(2) 0.031(3) -0.0001(18) -0.007(2) -0.0021(18)
C41 0.031(2) 0.022(2) 0.023(2) 0.0018(17) -0.0003(18) 0.0001(17)
C42 0.040(2) 0.020(2) 0.035(3) -0.0015(19) -0.010(2) -0.0048(18)
C43 0.037(2) 0.026(2) 0.035(3) 0.003(2) -0.012(2) 0.0037(19)
C44 0.033(2) 0.017(2) 0.032(3) -0.0003(18) 0.0007(19) 0.0010(17)
C45 0.037(2) 0.024(2) 0.032(3) -0.0056(19) -0.005(2) -0.0029(18)
C46 0.042(3) 0.023(2) 0.027(2) -0.0002(18) -0.013(2) 0.0004(18)
C47 0.030(2) 0.023(2) 0.039(3) 0.004(2) 0.001(2) -0.0002(18)
C48 0.034(2) 0.016(2) 0.043(3) 0.001(2) -0.015(2) -0.0020(18)
C49 0.027(2) 0.018(2) 0.035(3) 0.0011(18) -0.0077(19) -0.0026(16)
C50 0.039(2) 0.026(2) 0.035(3) 0.000(2) 0.000(2) 0.0050(19)
C51 0.036(2) 0.027(2) 0.039(3) 0.011(2) 0.004(2) -0.0041(19)
C52 0.026(2) 0.021(2) 0.030(2) 0.0022(18) -0.0083(19) 0.0017(16)
C53 0.036(2) 0.020(2) 0.033(3) -0.0017(19) -0.002(2) 0.0025(18)
C54 0.037(2) 0.020(2) 0.032(3) 0.0041(19) 0.000(2) -0.0041(18)
C55 0.043(3) 0.019(2) 0.032(3) 0.0060(18) -0.013(2) -0.0004(18)
C56 0.032(2) 0.016(2) 0.026(2) 0.0000(17) -0.0088(18) -0.0012(16)
C57 0.033(2) 0.022(2) 0.023(2) -0.0016(17) -0.0113(19) -0.0029(17)
C58 0.0235(19) 0.020(2) 0.020(2) -0.0004(16) -0.0048(17) 0.0016(15)
C59 0.025(2) 0.0141(19) 0.022(2) 0.0008(16) -0.0008(17) -0.0002(15)
C60 0.0218(19) 0.0175(19) 0.019(2) -0.0025(16) -0.0035(16) 0.0009(15)
C61 0.031(2) 0.0175(19) 0.020(2) 0.0044(16) -0.0072(18) 0.0005(16)
C62 0.0238(19) 0.017(2) 0.020(2) -0.0003(16) -0.0011(17) 0.0000(15)
C63 0.0226(19) 0.0152(19) 0.017(2) -0.0025(16) -0.0022(16) 0.0033(15)
N1 0.034(2) 0.028(2) 0.033(2) 0.0105(16) 0.0008(17) 0.0029(16)
N2 0.0360(19) 0.0203(18) 0.025(2) 0.0039(15) 0.0028(16) 0.0022(14)
N3 0.0326(19) 0.0196(17) 0.024(2) 0.0015(14) -0.0013(16) 0.0048(14)
N4 0.0362(19) 0.0201(18) 0.024(2) -0.0006(15) -0.0048(16) 0.0042(15)
N5 0.038(2) 0.027(2) 0.037(2) -0.0019(17) -0.0027(18) -0.0008(16)
N6 0.044(2) 0.0235(19) 0.035(2) -0.0021(16) -0.0116(18) 0.0091(16)
N7 0.0361(19) 0.0209(18) 0.025(2) 0.0054(15) -0.0009(16) 0.0041(15)
N8 0.041(2) 0.0237(19) 0.029(2) 0.0027(16) -0.0016(17) 0.0016(16)
O1 0.0450(18) 0.0355(17) 0.0276(18) -0.0049(14) -0.0163(15) 0.0029(14)
O2 0.0447(18) 0.0250(17) 0.0378(19) -0.0086(14) -0.0151(15) -0.0042(13)
O3 0.0551(14) 0.0396(13) 0.0347(14) 0.0090(12) -0.0185(12) 0.0007(12)
O4 0.0553(14) 0.0433(14) 0.0346(14) 0.0057(12) -0.0195(12) -0.0028(12)
O5 0.079(2) 0.0153(15) 0.048(2) -0.0033(14) -0.0269(19) 0.0012(15)
O6 0.065(2) 0.0182(16) 0.0353(19) -0.0019(14) -0.0131(16) 0.0030(14)
O7 0.075(2) 0.0203(16) 0.0298(19) -0.0026(14) -0.0096(17) -0.0003(16)
O8 0.0400(16) 0.0208(15) 0.0207(15) -0.0003(12) -0.0105(13) 0.0068(12)
O9 0.056(2) 0.0222(15) 0.0357(17) -0.0015(14) -0.0138(13) 0.0034(14)
O10 0.0340(15) 0.0171(14) 0.0252(16) -0.0050(12) -0.0093(13) -0.0002(11)
O11 0.0390(16) 0.0211(15) 0.0241(16) 0.0012(12) -0.0168(13) -0.0023(12)
O12 0.059(2) 0.0147(15) 0.058(2) -0.0079(14) -0.0328(18) 0.0063(14)
O13 0.082(3) 0.0206(17) 0.055(2) 0.0053(15) -0.032(2) -0.0005(16)
O14 0.0477(19) 0.0191(15) 0.046(2) -0.0036(14) -0.0105(16) 0.0012(13)
O15 0.053(2) 0.0235(17) 0.057(2) -0.0091(16) 0.0003(18) 0.0074(15)
O16 0.0512(19) 0.0181(15) 0.048(2) 0.0056(15) -0.0062(17) -0.0016(14)
O17 0.058(2) 0.0143(14) 0.0385(19) 0.0090(13) -0.0259(16) -0.0123(13)
O18 0.0441(17) 0.0221(15) 0.0226(16) 0.0023(12) -0.0164(14) -0.0017(13)
O19 0.0410(16) 0.0177(15) 0.0254(16) 0.0040(12) -0.0118(13) -0.0045(12)
O20 0.0416(17) 0.0217(15) 0.0244(16) 0.0027(12) -0.0096(13) -0.0109(13)
O21 0.0337(15) 0.0220(15) 0.0244(16) -0.0002(12) -0.0132(13) -0.0001(12)
O1W 0.069(2) 0.0386(19) 0.041(2) -0.0132(16) -0.0039(18) 0.0016(17)

loop_
_atom_type_symbol
_atom_type_description
_atom_type_scat_dispersion_real
_atom_type_scat_dispersion_imag
_atom_type_scat_source
C C 0.0033 0.0016 'International Tables Vol C Tables 4.2.6.8 and 6.1.1.4'
H H 0.0000 0.0000 'International Tables Vol C Tables 4.2.6.8 and 6.1.1.4'
N N 0.0061 0.0033 'International Tables Vol C Tables 4.2.6.8 and 6.1.1.4'
O O 0.0106 0.0060 'International Tables Vol C Tables 4.2.6.8 and 6.1.1.4'
Ag Ag -0.8971 1.1015 'International Tables Vol C Tables 4.2.6.8 and 6.1.1.4'

loop_
_geom_angle_atom_site_label_1
_geom_angle_atom_site_label_2
_geom_angle_atom_site_label_3
_geom_angle
_geom_angle_site_symmetry_1
_geom_angle_site_symmetry_3
O8 Ag1 N1 175.73(13) 2_545 .
O8 Ag1 Ag3 74.64(8) 2_545 3_656
N1 Ag1 Ag3 108.77(10) . 3_656
O21 Ag2 O19 164.18(10) 1_656 4_656
O21 Ag2 N6 110.66(12) 1_656 .
O19 Ag2 N6 83.24(11) 4_656 .
O21 Ag2 Ag7 77.81(7) 1_656 4_656
O19 Ag2 Ag7 89.60(7) 4_656 4_656
N6 Ag2 Ag7 168.36(10) . 4_656
O21 Ag2 Ag6 54.19(8) 1_656 3_655
O19 Ag2 Ag6 116.95(8) 4_656 3_655
N6 Ag2 Ag6 102.03(10) . 3_655
Ag7 Ag2 Ag6 89.395(19) 4_656 3_655
O1 Ag3 O3 158.05(13) . 4_666
O1 Ag3 N8 92.95(12) . .
O3 Ag3 N8 101.23(12) 4_666 .
O1 Ag3 Ag4 72.16(8) . 4_666
O3 Ag3 Ag4 94.54(9) 4_666 4_666
N8 Ag3 Ag4 164.22(9) . 4_666
O1 Ag3 Ag1 109.83(8) . 3_656
O3 Ag3 Ag1 55.94(9) 4_666 3_656
N8 Ag3 Ag1 84.06(9) . 3_656
Ag4 Ag3 Ag1 105.541(16) 4_666 3_656
O2 Ag4 O4 140.16(12) 4_565 .
O2 Ag4 O15 115.22(12) 4_565 .
O4 Ag4 O15 102.40(12) . .
O2 Ag4 Ag6 75.53(9) 4_565 .
O4 Ag4 Ag6 130.17(9) . .
O15 Ag4 Ag6 73.73(9) . .
O2 Ag4 Ag3 80.69(8) 4_565 4_565
O4 Ag4 Ag3 62.47(8) . 4_565
O15 Ag4 Ag3 164.05(9) . 4_565
Ag6 Ag4 Ag3 111.322(18) . 4_565
O11 Ag5 O8 166.32(11) 4_565 .
O11 Ag5 Ag6 81.35(7) 4_565 .
O8 Ag5 Ag6 98.92(7) . .
O10 Ag6 O16 135.92(11) 4_565 .
O10 Ag6 O9 142.44(10) 4_565 .
O16 Ag6 O9 81.45(11) . .
O10 Ag6 Ag5 78.98(7) 4_565 .
O16 Ag6 Ag5 145.08(9) . .
O9 Ag6 Ag5 63.83(7) . .
O10 Ag6 Ag4 111.66(8) 4_565 .
O16 Ag6 Ag4 86.86(9) . .
O9 Ag6 Ag4 65.82(9) . .
Ag5 Ag6 Ag4 76.022(18) . .
O10 Ag6 Ag2 103.24(7) 4_565 3_655
O16 Ag6 Ag2 94.67(8) . 3_655
O9 Ag6 Ag2 62.39(8) . 3_655
Ag5 Ag6 Ag2 73.297(15) . 3_655
Ag4 Ag6 Ag2 127.276(18) . 3_655
O20 Ag7 O18 161.33(10) 4_656 .
O20 Ag7 O6 111.65(10) 4_656 .
O18 Ag7 O6 86.94(10) . .
O20 Ag7 Ag2 86.15(7) 4_656 4
O18 Ag7 Ag2 75.76(7) . 4
O6 Ag7 Ag2 160.15(8) . 4
N1 C1 C2 123.1(4) . .
N1 C1 H1 118.5 . .
C2 C1 H1 118.5 . .
C1 C2 C3 119.1(4) . .
C1 C2 H2 120.5 . .
C3 C2 H2 120.5 . .
C4 C3 C2 117.6(4) . .
C4 C3 C6 118.7(4) . .
C2 C3 C6 123.7(4) . .
C5 C4 C3 119.4(4) . .
C5 C4 H4 120.3 . .
C3 C4 H4 120.3 . .
N1 C5 C4 123.3(4) . .
N1 C5 H5 118.4 . .
C4 C5 H5 118.4 . .
N2 C6 N3 110.3(4) . .
N2 C6 C3 123.3(4) . .
N3 C6 C3 126.3(4) . .
N4 C7 N3 109.1(3) . .
N4 C7 H7A 109.9 . .
N3 C7 H7A 109.9 . .
N4 C7 H7B 109.9 . .
N3 C7 H7B 109.9 . .
H7A C7 H7B 108.3 . .
N5 C8 N6 114.8(4) . .
N5 C8 H8 122.6 . .
N6 C8 H8 122.6 . .
N6 C9 N4 109.3(4) . .
N6 C9 H9 125.3 . .
N4 C9 H9 125.3 . .
N7 C10 N2 115.1(4) . .
N7 C10 C11 121.7(4) . .
N2 C10 C11 123.2(4) . .
C15 C11 C12 117.7(4) . .
C15 C11 C10 121.4(4) . .
C12 C11 C10 120.8(4) . .
C13 C12 C11 119.0(4) . .
C13 C12 H12 120.5 . .
C11 C12 H12 120.5 . .
N8 C13 C12 123.8(4) . .
N8 C13 H13 118.1 . .
C12 C13 H13 118.1 . .
N8 C14 C15 123.3(4) . .
N8 C14 H14 118.4 . .
C15 C14 H14 118.4 . .
C14 C15 C11 119.6(4) . .
C14 C15 H15 120.2 . .
C11 C15 H15 120.2 . .
O2 C16 O1 125.4(4) . .
O2 C16 C20 119.4(4) . .
O1 C16 C20 115.2(4) . .
O4 C17 O3 124.3(4) . .
O4 C17 C18 118.1(4) . .
O3 C17 C18 117.5(4) . .
C19 C18 C23 119.8(4) . .
C19 C18 C17 121.8(4) . .
C23 C18 C17 118.4(4) . .
C20 C19 C18 120.1(4) . .
C20 C19 H19 119.9 . .
C18 C19 H19 119.9 . .
C19 C20 C21 119.8(4) . .
C19 C20 C16 120.7(4) . .
C21 C20 C16 119.4(4) . .
C22 C21 C20 120.0(4) . .
C22 C21 H21 120.0 . .
C20 C21 H21 120.0 . .
O5 C22 C23 115.0(4) . .
O5 C22 C21 124.7(4) . .
C23 C22 C21 120.2(4) . .
C22 C23 C18 120.0(4) . .
C22 C23 H23 120.0 . .
C18 C23 H23 120.0 . .
O5 C24 C25 108.8(4) . .
O5 C24 H24A 109.9 . .
C25 C24 H24A 109.9 . .
O5 C24 H24B 109.9 . .
C25 C24 H24B 109.9 . .
H24A C24 H24B 108.3 . .
C30 C25 C26 118.4(4) . .
C30 C25 C24 121.8(4) . .
C26 C25 C24 119.8(4) . .
C27 C26 C25 121.3(5) . .
C27 C26 H26 119.4 . .
C25 C26 H26 119.4 . .
C26 C27 C28 120.0(4) . .
C26 C27 H27 120.0 . .
C28 C27 H27 120.0 . .
C27 C28 C29 119.2(4) . .
C27 C28 C31 120.1(4) . .
C29 C28 C31 120.8(4) . .
C30 C29 C28 120.4(4) . .
C30 C29 H29 119.8 . .
C28 C29 H29 119.8 . .
C25 C30 C29 120.8(4) . .
C25 C30 H30 119.6 . .
C29 C30 H30 119.6 . .
O6 C31 O7 123.8(4) . .
O6 C31 C28 122.7(4) . .
O7 C31 C28 113.5(4) . .
O9 C32 O8 121.5(3) . .
O9 C32 C38 118.0(3) . .
O8 C32 C38 120.4(3) . .
O10 C33 O11 125.2(3) . .
O10 C33 C34 118.4(3) . .
O11 C33 C34 116.5(3) . .
C35 C34 C39 119.5(3) . .
C35 C34 C33 120.9(3) . .
C39 C34 C33 119.5(3) . .
C34 C35 C36 120.0(4) . .
C34 C35 H35 120.0 . .
C36 C35 H35 120.0 . .
O12 C36 C37 124.7(4) . .
O12 C36 C35 115.0(4) . .
C37 C36 C35 120.2(4) . .
C36 C37 C38 119.9(4) . .
C36 C37 H37 120.0 . .
C38 C37 H37 120.0 . .
C39 C38 C37 119.9(3) . .
C39 C38 C32 121.8(3) . .
C37 C38 C32 118.3(3) . .
C38 C39 C34 120.2(3) . .
C38 C39 H39 119.9 . .
C34 C39 H39 119.9 . .
O12 C40 C41 109.2(3) . .
O12 C40 H40A 109.8 . .
C41 C40 H40A 109.8 . .
O12 C40 H40B 109.8 . .
C41 C40 H40B 109.8 . .
H40A C40 H40B 108.3 . .
C42 C41 C46 118.7(4) . .
C42 C41 C40 122.4(4) . .
C46 C41 C40 118.9(4) . .
C43 C42 C41 120.6(4) . .
C43 C42 H42 119.7 . .
C41 C42 H42 119.7 . .
C42 C43 C44 120.4(4) . .
C42 C43 H43 119.8 . .
C44 C43 H43 119.8 . .
C45 C44 C43 119.2(4) . .
C45 C44 C47 119.6(4) . .
C43 C44 C47 121.2(4) . .
C46 C45 C44 120.2(4) . .
C46 C45 H45 119.9 . .
C44 C45 H45 119.9 . .
C45 C46 C41 121.0(4) . .
C45 C46 H46 119.5 . .
C41 C46 H46 119.5 . .
O14 C47 O13 123.7(4) . .
O14 C47 C44 123.5(4) . .
O13 C47 C44 112.8(4) . .
O15 C48 O16 126.4(4) . .
O15 C48 C49 118.0(4) . .
O16 C48 C49 115.4(4) . .
C54 C49 C50 118.7(4) . .
C54 C49 C48 120.5(4) . .
C50 C49 C48 120.8(4) . .
C51 C50 C49 119.7(4) . .
C51 C50 H50 120.2 . .
C49 C50 H50 120.2 . .
C52 C51 C50 121.2(4) . .
C52 C51 H51 119.4 . .
C50 C51 H51 119.4 . .
C53 C52 C51 118.7(4) . .
C53 C52 C55 120.9(4) . .
C51 C52 C55 120.3(4) . .
C52 C53 C54 120.5(4) . .
C52 C53 H53 119.7 . .
C54 C53 H53 119.7 . .
C49 C54 C53 121.0(4) . .
C49 C54 H54 119.5 . .
C53 C54 H54 119.5 . .
O17 C55 C52 109.7(3) . .
O17 C55 H55A 109.7 . .
C52 C55 H55A 109.7 . .
O17 C55 H55B 109.7 . .
C52 C55 H55B 109.7 . .
H55A C55 H55B 108.2 . .
O17 C56 C61 124.8(4) . .
O17 C56 C57 114.8(3) . .
C61 C56 C57 120.4(4) . .
C58 C57 C56 120.3(4) . .
C58 C57 H57 119.9 . .
C56 C57 H57 119.9 . .
C57 C58 C59 119.7(4) . .
C57 C58 C62 120.2(3) . .
C59 C58 C62 120.0(3) . .
C60 C59 C58 119.7(3) . .
C60 C59 H59 120.1 . .
C58 C59 H59 120.1 . .
C59 C60 C61 120.5(3) . .
C59 C60 C63 121.6(3) . .
C61 C60 C63 117.8(3) . .
C56 C61 C60 119.3(4) . .
C56 C61 H61 120.3 . .
C60 C61 H61 120.3 . .
O19 C62 O18 123.7(4) . .
O19 C62 C58 118.2(3) . .
O18 C62 C58 118.1(3) . .
O20 C63 O21 124.7(3) . .
O20 C63 C60 118.8(3) . .
O21 C63 C60 116.5(3) . .
C5 N1 C1 117.5(4) . .
C5 N1 Ag1 122.4(3) . .
C1 N1 Ag1 119.8(3) . .
C6 N2 C10 102.7(3) . .
C6 N3 N7 109.4(3) . .
C6 N3 C7 131.4(3) . .
N7 N3 C7 117.8(3) . .
C9 N4 N5 110.6(3) . .
C9 N4 C7 129.7(4) . .
N5 N4 C7 119.6(3) . .
C8 N5 N4 102.1(3) . .
C9 N6 C8 103.2(4) . .
C9 N6 Ag2 131.0(3) . .
C8 N6 Ag2 125.7(3) . .
C10 N7 N3 102.4(3) . .
C14 N8 C13 116.6(4) . .
C14 N8 Ag3 115.8(3) . .
C13 N8 Ag3 127.5(3) . .
C16 O1 Ag3 127.6(3) . .
C16 O2 Ag4 117.3(3) . 4_666
C17 O3 Ag3 108.1(3) . 4_565
C17 O4 Ag4 148.1(3) . .
C22 O5 C24 118.6(3) . .
C31 O6 Ag7 125.3(3) . .
C31 O7 H7 109.5 . .
C32 O8 Ag1 139.2(3) . 2
C32 O8 Ag5 109.3(2) . .
Ag1 O8 Ag5 109.68(11) 2 .
C32 O9 Ag6 145.3(3) . .
C33 O10 Ag6 126.0(2) . 4_666
C33 O11 Ag5 123.2(2) . 4_666
C36 O12 C40 117.7(3) . .
C47 O13 H13' 109.5 . .
C48 O15 Ag4 131.7(3) . .
C48 O16 Ag6 120.3(3) . .
C56 O17 C55 117.7(3) . .
C62 O18 Ag7 130.6(2) . .
C62 O19 Ag2 117.8(2) . 4
C63 O20 Ag7 116.4(2) . 4
C63 O21 Ag2 129.5(2) . 1_454
H1A O1W H1B 116.5 . .

loop_
_geom_bond_atom_site_label_1
_geom_bond_atom_site_label_2
_geom_bond_distance
_geom_bond_site_symmetry_2
Ag1 O8 2.134(3) 2_545
Ag1 N1 2.139(3) .
Ag1 Ag3 3.2734(15) 3_656
Ag2 O21 2.207(3) 1_656
Ag2 O19 2.239(3) 4_656
Ag2 N6 2.291(3) .
Ag2 Ag6 3.2727(16) 3_655
Ag3 O1 2.193(3) .
Ag3 O3 2.218(3) 4_666
Ag3 N8 2.411(3) .
Ag3 Ag1 3.2734(15) 3_656
Ag4 O2 2.264(3) 4_565
Ag4 O4 2.298(3) .
Ag4 O15 2.355(3) .
Ag4 Ag6 3.0120(9) .
Ag5 O11 2.199(3) 4_565
Ag5 O8 2.208(3) .
Ag5 Ag6 2.9133(7) .
Ag6 O10 2.227(3) 4_565
Ag6 O16 2.234(3) .
Ag6 O9 2.418(3) .
Ag6 Ag2 3.2727(16) 3_655
Ag7 O20 2.266(3) 4_656
Ag7 O18 2.309(3) .
Ag7 O6 2.424(3) .
C1 N1 1.336(6) .
C1 C2 1.383(6) .
C1 H1 0.9300 .
C2 C3 1.392(6) .
C2 H2 0.9300 .
C3 C4 1.389(6) .
C3 C6 1.474(6) .
C4 C5 1.375(6) .
C4 H4 0.9300 .
C5 N1 1.336(6) .
C5 H5 0.9300 .
C6 N2 1.320(5) .
C6 N3 1.346(5) .
C7 N4 1.452(5) .
C7 N3 1.455(5) .
C7 H7A 0.9700 .
C7 H7B 0.9700 .
C8 N5 1.303(6) .
C8 N6 1.363(6) .
C8 H8 0.9300 .
C9 N6 1.312(5) .
C9 N4 1.335(5) .
C9 H9 0.9300 .
C10 N7 1.319(5) .
C10 N2 1.357(5) .
C10 C11 1.474(6) .
C11 C15 1.383(6) .
C11 C12 1.384(6) .
C12 C13 1.379(6) .
C12 H12 0.9300 .
C13 N8 1.340(6) .
C13 H13 0.9300 .
C14 N8 1.340(6) .
C14 C15 1.378(6) .
C14 H14 0.9300 .
C15 H15 0.9300 .
C16 O2 1.248(5) .
C16 O1 1.271(5) .
C16 C20 1.503(5) .
C17 O4 1.245(6) .
C17 O3 1.257(6) .
C17 C18 1.489(6) .
C18 C19 1.384(6) .
C18 C23 1.394(6) .
C19 C20 1.382(6) .
C19 H19 0.9300 .
C20 C21 1.390(6) .
C21 C22 1.384(6) .
C21 H21 0.9300 .
C22 O5 1.374(5) .
C22 C23 1.374(6) .
C23 H23 0.9300 .
C24 O5 1.409(6) .
C24 C25 1.512(6) .
C24 H24A 0.9700 .
C24 H24B 0.9700 .
C25 C30 1.375(6) .
C25 C26 1.387(6) .
C26 C27 1.374(6) .
C26 H26 0.9300 .
C27 C28 1.380(6) .
C27 H27 0.9300 .
C28 C29 1.384(6) .
C28 C31 1.485(6) .
C29 C30 1.378(6) .
C29 H29 0.9300 .
C30 H30 0.9300 .
C31 O6 1.225(5) .
C31 O7 1.303(5) .
C32 O9 1.247(5) .
C32 O8 1.279(4) .
C32 C38 1.495(5) .
C33 O10 1.236(4) .
C33 O11 1.276(5) .
C33 C34 1.509(5) .
C34 C35 1.382(5) .
C34 C39 1.397(5) .
C35 C36 1.394(6) .
C35 H35 0.9300 .
C36 O12 1.371(5) .
C36 C37 1.378(6) .
C37 C38 1.389(5) .
C37 H37 0.9300 .
C38 C39 1.384(5) .
C39 H39 0.9300 .
C40 O12 1.419(5) .
C40 C41 1.495(5) .
C40 H40A 0.9700 .
C40 H40B 0.9700 .
C41 C42 1.383(6) .
C41 C46 1.394(6) .
C42 C43 1.377(6) .
C42 H42 0.9300 .
C43 C44 1.396(6) .
C43 H43 0.9300 .
C44 C45 1.381(6) .
C44 C47 1.488(6) .
C45 C46 1.374(6) .
C45 H45 0.9300 .
C46 H46 0.9300 .
C47 O14 1.219(5) .
C47 O13 1.317(5) .
C48 O15 1.247(6) .
C48 O16 1.261(6) .
C48 C49 1.523(6) .
C49 C54 1.377(6) .
C49 C50 1.390(6) .
C50 C51 1.389(6) .
C50 H50 0.9300 .
C51 C52 1.382(6) .
C51 H51 0.9300 .
C52 C53 1.371(6) .
C52 C55 1.510(6) .
C53 C54 1.387(6) .
C53 H53 0.9300 .
C54 H54 0.9300 .
C55 O17 1.417(5) .
C55 H55A 0.9700 .
C55 H55B 0.9700 .
C56 O17 1.371(5) .
C56 C61 1.385(5) .
C56 C57 1.388(6) .
C57 C58 1.387(5) .
C57 H57 0.9300 .
C58 C59 1.399(5) .
C58 C62 1.507(5) .
C59 C60 1.383(5) .
C59 H59 0.9300 .
C60 C61 1.399(5) .
C60 C63 1.515(5) .
C61 H61 0.9300 .
C62 O19 1.238(4) .
C62 O18 1.284(5) .
C63 O20 1.257(4) .
C63 O21 1.265(5) .
N3 N7 1.359(5) .
N4 N5 1.356(5) .
O2 Ag4 2.264(3) 4_666
O3 Ag3 2.218(3) 4_565
O7 H7 0.8200 .
O8 Ag1 2.134(3) 2
O10 Ag6 2.227(3) 4_666
O11 Ag5 2.199(3) 4_666
O13 H13' 0.8200 .
O19 Ag2 2.239(3) 4
O20 Ag7 2.266(3) 4
O21 Ag2 2.207(3) 1_454
O1W H1A 0.8467 .
O1W H1B 0.8451 .

loop_
_geom_torsion_atom_site_label_1
_geom_torsion_atom_site_label_2
_geom_torsion_atom_site_label_3
_geom_torsion_atom_site_label_4
_geom_torsion
_geom_torsion_site_symmetry_1
_geom_torsion_site_symmetry_4
O11 Ag5 Ag6 O10 -14.93(11) 4_565 4_565
O8 Ag5 Ag6 O10 178.91(11) . 4_565
O11 Ag5 Ag6 O16 166.31(17) 4_565 .
O8 Ag5 Ag6 O16 0.14(17) . .
O11 Ag5 Ag6 O9 159.58(12) 4_565 .
O8 Ag5 Ag6 O9 -6.58(12) . .
O11 Ag5 Ag6 Ag4 -130.78(8) 4_565 .
O8 Ag5 Ag6 Ag4 63.06(8) . .
O11 Ag5 Ag6 Ag2 92.64(8) 4_565 3_655
O8 Ag5 Ag6 Ag2 -73.52(8) . 3_655
O2 Ag4 Ag6 O10 11.51(11) 4_565 4_565
O4 Ag4 Ag6 O10 -133.57(13) . 4_565
O15 Ag4 Ag6 O10 133.77(11) . 4_565
Ag3 Ag4 Ag6 O10 -62.23(8) 4_565 4_565
O2 Ag4 Ag6 O16 -127.28(11) 4_565 .
O4 Ag4 Ag6 O16 87.64(14) . .
O15 Ag4 Ag6 O16 -5.02(12) . .
Ag3 Ag4 Ag6 O16 158.98(8) 4_565 .
O2 Ag4 Ag6 O9 150.68(11) 4_565 .
O4 Ag4 Ag6 O9 5.60(13) . .
O15 Ag4 Ag6 O9 -87.06(11) . .
Ag3 Ag4 Ag6 O9 76.94(7) 4_565 .
O2 Ag4 Ag6 Ag5 83.41(8) 4_565 .
O4 Ag4 Ag6 Ag5 -61.67(11) . .
O15 Ag4 Ag6 Ag5 -154.33(9) . .
Ag3 Ag4 Ag6 Ag5 9.671(15) 4_565 .
O2 Ag4 Ag6 Ag2 139.24(8) 4_565 3_655
O4 Ag4 Ag6 Ag2 -5.84(11) . 3_655
O15 Ag4 Ag6 Ag2 -98.50(9) . 3_655
Ag3 Ag4 Ag6 Ag2 65.50(2) 4_565 3_655
N1 C1 C2 C3 -1.0(7) . .
C1 C2 C3 C4 -1.6(6) . .
C1 C2 C3 C6 177.8(4) . .
C2 C3 C4 C5 2.5(6) . .
C6 C3 C4 C5 -176.8(4) . .
C3 C4 C5 N1 -1.1(7) . .
C4 C3 C6 N2 -28.1(6) . .
C2 C3 C6 N2 152.6(4) . .
C4 C3 C6 N3 147.6(4) . .
C2 C3 C6 N3 -31.7(6) . .
N7 C10 C11 C15 8.4(6) . .
N2 C10 C11 C15 -173.1(4) . .
N7 C10 C11 C12 -170.0(4) . .
N2 C10 C11 C12 8.5(6) . .
C15 C11 C12 C13 -0.5(6) . .
C10 C11 C12 C13 178.0(4) . .
C11 C12 C13 N8 1.1(7) . .
N8 C14 C15 C11 0.4(7) . .
C12 C11 C15 C14 -0.2(6) . .
C10 C11 C15 C14 -178.6(4) . .
O4 C17 C18 C19 176.1(4) . .
O3 C17 C18 C19 -4.6(7) . .
O4 C17 C18 C23 -2.1(7) . .
O3 C17 C18 C23 177.2(4) . .
C23 C18 C19 C20 0.3(6) . .
C17 C18 C19 C20 -178.0(4) . .
C18 C19 C20 C21 -1.8(6) . .
C18 C19 C20 C16 175.8(4) . .
O2 C16 C20 C19 9.2(6) . .
O1 C16 C20 C19 -168.2(4) . .
O2 C16 C20 C21 -173.2(4) . .
O1 C16 C20 C21 9.3(6) . .
C19 C20 C21 C22 1.9(6) . .
C16 C20 C21 C22 -175.7(4) . .
C20 C21 C22 O5 178.5(4) . .
C20 C21 C22 C23 -0.4(7) . .
O5 C22 C23 C18 179.8(4) . .
C21 C22 C23 C18 -1.1(7) . .
C19 C18 C23 C22 1.2(6) . .
C17 C18 C23 C22 179.5(4) . .
O5 C24 C25 C30 3.3(7) . .
O5 C24 C25 C26 -177.7(5) . .
C30 C25 C26 C27 0.3(8) . .
C24 C25 C26 C27 -178.7(5) . .
C25 C26 C27 C28 -0.3(9) . .
C26 C27 C28 C29 -0.1(8) . .
C26 C27 C28 C31 179.0(5) . .
C27 C28 C29 C30 0.4(7) . .
C31 C28 C29 C30 -178.7(4) . .
C26 C25 C30 C29 0.0(7) . .
C24 C25 C30 C29 179.0(4) . .
C28 C29 C30 C25 -0.3(7) . .
C27 C28 C31 O6 -0.6(7) . .
C29 C28 C31 O6 178.5(4) . .
C27 C28 C31 O7 179.7(4) . .
C29 C28 C31 O7 -1.2(6) . .
O10 C33 C34 C35 -176.5(4) . .
O11 C33 C34 C35 3.9(6) . .
O10 C33 C34 C39 2.1(5) . .
O11 C33 C34 C39 -177.5(3) . .
C39 C34 C35 C36 -2.6(6) . .
C33 C34 C35 C36 176.1(4) . .
C34 C35 C36 O12 179.3(4) . .
C34 C35 C36 C37 -0.1(7) . .
O12 C36 C37 C38 -176.4(4) . .
C35 C36 C37 C38 3.0(7) . .
C36 C37 C38 C39 -3.2(6) . .
C36 C37 C38 C32 176.6(4) . .
O9 C32 C38 C39 176.5(4) . .
O8 C32 C38 C39 -2.3(6) . .
O9 C32 C38 C37 -3.3(6) . .
O8 C32 C38 C37 177.9(4) . .
C37 C38 C39 C34 0.5(6) . .
C32 C38 C39 C34 -179.3(4) . .
C35 C34 C39 C38 2.4(6) . .
C33 C34 C39 C38 -176.3(3) . .
O12 C40 C41 C42 18.9(6) . .
O12 C40 C41 C46 -163.8(4) . .
C46 C41 C42 C43 -1.6(7) . .
C40 C41 C42 C43 175.7(4) . .
C41 C42 C43 C44 1.2(7) . .
C42 C43 C44 C45 -0.6(7) . .
C42 C43 C44 C47 -179.0(4) . .
C43 C44 C45 C46 0.5(7) . .
C47 C44 C45 C46 178.8(4) . .
C44 C45 C46 C41 -0.9(7) . .
C42 C41 C46 C45 1.5(7) . .
C40 C41 C46 C45 -176.0(4) . .
C45 C44 C47 O14 10.7(7) . .
C43 C44 C47 O14 -171.0(4) . .
C45 C44 C47 O13 -170.2(4) . .
C43 C44 C47 O13 8.1(6) . .
O15 C48 C49 C54 173.4(4) . .
O16 C48 C49 C54 -1.1(6) . .
O15 C48 C49 C50 -2.8(6) . .
O16 C48 C49 C50 -177.3(4) . .
C54 C49 C50 C51 -4.7(6) . .
C48 C49 C50 C51 171.5(4) . .
C49 C50 C51 C52 0.9(7) . .
C50 C51 C52 C53 3.9(6) . .
C50 C51 C52 C55 -171.9(4) . .
C51 C52 C53 C54 -4.9(6) . .
C55 C52 C53 C54 170.9(4) . .
C50 C49 C54 C53 3.8(6) . .
C48 C49 C54 C53 -172.5(4) . .
C52 C53 C54 C49 1.1(6) . .
C53 C52 C55 O17 125.5(4) . .
C51 C52 C55 O17 -58.7(5) . .
O17 C56 C57 C58 178.3(4) . .
C61 C56 C57 C58 -1.7(6) . .
C56 C57 C58 C59 0.0(6) . .
C56 C57 C58 C62 177.9(4) . .
C57 C58 C59 C60 1.3(6) . .
C62 C58 C59 C60 -176.6(4) . .
C58 C59 C60 C61 -0.8(6) . .
C58 C59 C60 C63 179.3(3) . .
O17 C56 C61 C60 -177.8(4) . .
C57 C56 C61 C60 2.2(6) . .
C59 C60 C61 C56 -1.0(6) . .
C63 C60 C61 C56 178.9(4) . .
C57 C58 C62 O19 -171.6(4) . .
C59 C58 C62 O19 6.3(6) . .
C57 C58 C62 O18 6.6(6) . .
C59 C58 C62 O18 -175.5(4) . .
C59 C60 C63 O20 -0.5(6) . .
C61 C60 C63 O20 179.5(4) . .
C59 C60 C63 O21 179.3(4) . .
C61 C60 C63 O21 -0.6(5) . .
C4 C5 N1 C1 -1.5(7) . .
C4 C5 N1 Ag1 172.2(3) . .
C2 C1 N1 C5 2.5(7) . .
C2 C1 N1 Ag1 -171.4(3) . .
Ag3 Ag1 N1 C5 -64.3(3) 3_656 .
Ag3 Ag1 N1 C1 109.3(3) 3_656 .
N3 C6 N2 C10 -0.1(4) . .
C3 C6 N2 C10 176.2(4) . .
N7 C10 N2 C6 -0.8(5) . .
C11 C10 N2 C6 -179.4(4) . .
N2 C6 N3 N7 0.9(5) . .
C3 C6 N3 N7 -175.2(4) . .
N2 C6 N3 C7 167.5(4) . .
C3 C6 N3 C7 -8.7(7) . .
N4 C7 N3 C6 -49.0(6) . .
N4 C7 N3 N7 116.6(4) . .
N6 C9 N4 N5 0.5(5) . .
N6 C9 N4 C7 -174.8(4) . .
N3 C7 N4 C9 125.8(5) . .
N3 C7 N4 N5 -49.1(5) . .
N6 C8 N5 N4 -0.7(5) . .
C9 N4 N5 C8 0.1(5) . .
C7 N4 N5 C8 176.0(4) . .
N4 C9 N6 C8 -0.9(5) . .
N4 C9 N6 Ag2 -176.6(3) . .
N5 C8 N6 C9 1.1(5) . .
N5 C8 N6 Ag2 177.1(3) . .
O21 Ag2 N6 C9 -158.7(4) 1_656 .
O19 Ag2 N6 C9 29.1(4) 4_656 .
Ag7 Ag2 N6 C9 -23.3(8) 4_656 .
Ag6 Ag2 N6 C9 145.3(4) 3_655 .
O21 Ag2 N6 C8 26.5(4) 1_656 .
O19 Ag2 N6 C8 -145.7(4) 4_656 .
Ag7 Ag2 N6 C8 161.9(3) 4_656 .
Ag6 Ag2 N6 C8 -29.5(4) 3_655 .
N2 C10 N7 N3 1.4(5) . .
C11 C10 N7 N3 179.9(4) . .
C6 N3 N7 C10 -1.4(4) . .
C7 N3 N7 C10 -170.0(3) . .
C15 C14 N8 C13 0.2(7) . .
C15 C14 N8 Ag3 176.5(4) . .
C12 C13 N8 C14 -0.9(7) . .
C12 C13 N8 Ag3 -176.7(3) . .
O1 Ag3 N8 C14 17.0(3) . .
O3 Ag3 N8 C14 -146.2(3) 4_666 .
Ag4 Ag3 N8 C14 35.8(6) 4_666 .
Ag1 Ag3 N8 C14 -92.7(3) 3_656 .
O1 Ag3 N8 C13 -167.1(4) . .
O3 Ag3 N8 C13 29.7(4) 4_666 .
Ag4 Ag3 N8 C13 -148.3(3) 4_666 .
Ag1 Ag3 N8 C13 83.2(4) 3_656 .
O2 C16 O1 Ag3 36.3(6) . .
C20 C16 O1 Ag3 -146.5(3) . .
O3 Ag3 O1 C16 -96.6(4) 4_666 .
N8 Ag3 O1 C16 132.9(3) . .
Ag4 Ag3 O1 C16 -41.8(3) 4_666 .
Ag1 Ag3 O1 C16 -142.4(3) 3_656 .
O1 C16 O2 Ag4 5.7(6) . 4_666
C20 C16 O2 Ag4 -171.5(3) . 4_666
O4 C17 O3 Ag3 0.9(7) . 4_565
C18 C17 O3 Ag3 -178.4(3) . 4_565
O3 C17 O4 Ag4 19.3(11) . .
C18 C17 O4 Ag4 -161.4(4) . .
O2 Ag4 O4 C17 -45.1(7) 4_565 .
O15 Ag4 O4 C17 154.1(7) . .
Ag6 Ag4 O4 C17 75.0(7) . .
Ag3 Ag4 O4 C17 -20.5(6) 4_565 .
C23 C22 O5 C24 -171.7(4) . .
C21 C22 O5 C24 9.3(7) . .
C25 C24 O5 C22 -178.8(4) . .
O7 C31 O6 Ag7 3.4(6) . .
C28 C31 O6 Ag7 -176.3(3) . .
O20 Ag7 O6 C31 175.3(3) 4_656 .
O18 Ag7 O6 C31 -3.0(4) . .
Ag2 Ag7 O6 C31 -32.2(5) 4 .
O9 C32 O8 Ag1 159.1(3) . 2
C38 C32 O8 Ag1 -22.2(6) . 2
O9 C32 O8 Ag5 -3.0(5) . .
C38 C32 O8 Ag5 175.8(3) . .
O11 Ag5 O8 C32 -82.1(5) 4_565 .
Ag6 Ag5 O8 C32 8.0(3) . .
O11 Ag5 O8 Ag1 110.3(4) 4_565 2
Ag6 Ag5 O8 Ag1 -159.63(10) . 2
O8 C32 O9 Ag6 -9.3(8) . .
C38 C32 O9 Ag6 171.9(3) . .
O10 Ag6 O9 C32 21.2(6) 4_565 .
O16 Ag6 O9 C32 -163.8(5) . .
Ag5 Ag6 O9 C32 12.4(5) . .
Ag4 Ag6 O9 C32 -73.4(5) . .
Ag2 Ag6 O9 C32 96.4(5) 3_655 .
O11 C33 O10 Ag6 10.3(6) . 4_666
C34 C33 O10 Ag6 -169.2(2) . 4_666
O10 C33 O11 Ag5 13.1(5) . 4_666
C34 C33 O11 Ag5 -167.3(2) . 4_666
C37 C36 O12 C40 -29.2(7) . .
C35 C36 O12 C40 151.4(4) . .
C41 C40 O12 C36 -170.5(4) . .
O16 C48 O15 Ag4 -13.0(7) . .
C49 C48 O15 Ag4 173.2(3) . .
O2 Ag4 O15 C48 76.1(4) 4_565 .
O4 Ag4 O15 C48 -117.4(4) . .
Ag6 Ag4 O15 C48 11.2(4) . .
Ag3 Ag4 O15 C48 -99.7(5) 4_565 .
O15 C48 O16 Ag6 3.8(6) . .
C49 C48 O16 Ag6 177.8(2) . .
O10 Ag6 O16 C48 -115.0(3) 4_565 .
O9 Ag6 O16 C48 69.4(3) . .
Ag5 Ag6 O16 C48 63.3(4) . .
Ag4 Ag6 O16 C48 3.4(3) . .
Ag2 Ag6 O16 C48 130.5(3) 3_655 .
C61 C56 O17 C55 3.4(6) . .
C57 C56 O17 C55 -176.6(4) . .
C52 C55 O17 C56 163.5(4) . .
O19 C62 O18 Ag7 -5.6(6) . .
C58 C62 O18 Ag7 176.2(2) . .
O20 Ag7 O18 C62 27.9(6) 4_656 .
O6 Ag7 O18 C62 -156.9(3) . .
Ag2 Ag7 O18 C62 13.3(3) 4 .
O18 C62 O19 Ag2 -9.5(5) . 4
C58 C62 O19 Ag2 168.6(3) . 4
O21 C63 O20 Ag7 11.9(5) . 4
C60 C63 O20 Ag7 -168.3(2) . 4
O20 C63 O21 Ag2 10.7(6) . 1_454
C60 C63 O21 Ag2 -169.1(2) . 1_454
